data_2021181
loop_
_publ_author_name
'Pietrzak, Anna'
'Modranka, Jakub'
'Wojciechowski, Jakub'
'Janecki, Tomasz'
'Wolf, Wojciech M.'

_publ_section_title
;
 Supramolecular architecture in azaheterocyclic phosphonates. III.
 Structures of an ethyl phosphonamidate and an ethyl phosphonate
;
_journal_coeditor_code YF3147
_journal_issue 8
_journal_name_full 'Acta Crystallographica Section C'
_journal_page_first
;
;
_journal_paper_doi 10.1107/S2053229618009609
_journal_volume 74
_journal_year 2018
_chemical_formula_iupac 'C18 H25 N2 O4 P S'
_chemical_formula_moiety 'C18 H25 N2 O4 P S'
_chemical_formula_sum 'C18 H25 N2 O4 P S'
_chemical_formula_weight 396.43
_chemical_name_systematic
;Diethyl
(4-isopropyl-2-oxo-3,4-dihydro-2<i>H</i>-benzo[4,5]thiazolo[3,2-<i>a</i>]pyrimidin-3-yl)phosphonate
;
_space_group_crystal_system triclinic
_space_group_IT_number 2
_space_group_name_Hall '-P 1'
_space_group_name_H-M_alt 'P -1'
_symmetry_space_group_name_Hall '-P 1'
_symmetry_space_group_name_H-M 'P -1'
_atom_sites_solution_hydrogens geom
_audit_creation_method SHELXL-2018/1
_cell_angle_alpha 65.779(5)
_cell_angle_beta 67.462(5)
_cell_angle_gamma 74.329(4)
_cell_formula_units_Z 2
_cell_length_a 9.6275(4)
_cell_length_b 10.0903(5)
_cell_length_c 11.8585(6)
_cell_measurement_reflns_used 10170
_cell_measurement_temperature 100(2)
_cell_measurement_theta_max 78.9830
_cell_measurement_theta_min 4.2560
_cell_volume 961.59(9)
_computing_cell_refinement
;
CrysAlis PRO (Rigaku OD, 2017)
;
_computing_data_collection
;
CrysAlis PRO (Rigaku OD, 2017)
;
_computing_data_reduction
;
CrysAlis PRO (Rigaku OD, 2017)
;
_computing_publication_material
;
SHELXL2018 (Sheldrick, 2015b)
;
_computing_structure_refinement
;
SHELXL2018 (Sheldrick, 2015b)
;
_computing_structure_solution
;
SHELXT2014 (Sheldrick, 2015a)
;
_diffrn_ambient_temperature 100(2)
_diffrn_measured_fraction_theta_full 0.995
_diffrn_measured_fraction_theta_max 0.994
_diffrn_measurement_device_type 'XtaLAB Synergy, Dualflex, Pilatus 300K'
_diffrn_measurement_method '\w scans'
_diffrn_radiation_monochromator mirror
_diffrn_radiation_type CuK\a
_diffrn_radiation_wavelength 1.54184
_diffrn_reflns_av_R_equivalents 0.0510
_diffrn_reflns_limit_h_max 10
_diffrn_reflns_limit_h_min -11
_diffrn_reflns_limit_k_max 12
_diffrn_reflns_limit_k_min -12
_diffrn_reflns_limit_l_max 14
_diffrn_reflns_limit_l_min -14
_diffrn_reflns_number 14969
_diffrn_reflns_theta_full 67.684
_diffrn_reflns_theta_max 67.980
_diffrn_reflns_theta_min 4.300
_exptl_absorpt_coefficient_mu 2.506
_exptl_absorpt_correction_T_max 1.00000
_exptl_absorpt_correction_T_min 0.38990
_exptl_absorpt_correction_type multi-scan
_exptl_absorpt_process_details
;
(CrysAlis PRO; Rigaku OD, 2017)
;
_exptl_crystal_colour colourless
_exptl_crystal_density_diffrn 1.369
_exptl_crystal_description prism
_exptl_crystal_F_000 420
_exptl_crystal_size_max 0.18
_exptl_crystal_size_mid 0.08
_exptl_crystal_size_min 0.07
_refine_diff_density_max 0.918
_refine_diff_density_min -0.557
_refine_ls_extinction_method none
_refine_ls_goodness_of_fit_ref 1.076
_refine_ls_hydrogen_treatment constr
_refine_ls_matrix_type full
_refine_ls_number_parameters 260
_refine_ls_number_reflns 3490
_refine_ls_number_restraints 417
_refine_ls_restrained_S_all 1.015
_refine_ls_R_factor_all 0.0568
_refine_ls_R_factor_gt 0.0554
_refine_ls_shift/su_max 0.000
_refine_ls_shift/su_mean 0.000
_refine_ls_structure_factor_coef Fsqd
_refine_ls_weighting_details 'w=1/[\s^2^(Fo^2^)+(0.1232P)^2^+0.4140P] where P=(Fo^2^+2Fc^2^)/3'
_refine_ls_weighting_scheme calc
_refine_ls_wR_factor_gt 0.1628
_refine_ls_wR_factor_ref 0.1647
_reflns_number_gt 3290
_reflns_number_total 3490
_reflns_threshold_expression 'I > 2\s(I)'
_cod_data_source_file yf3147sup1.cif
_cod_data_source_block II
_cod_database_code 2021181
_shelx_space_group_comment
;
The symmetry employed for this shelxl refinement is uniquely defined
by the following loop, which should always be used as a source of
symmetry information in preference to the above space-group names.
They are only intended as comments.
;

loop_
_space_group_symop_operation_xyz
'x, y, z'
'-x, -y, -z'

loop_
_atom_site_type_symbol
_atom_site_label
_atom_site_fract_x
_atom_site_fract_y
_atom_site_fract_z
_atom_site_U_iso_or_equiv
_atom_site_adp_type
_atom_site_calc_flag
_atom_site_occupancy
_atom_site_disorder_assembly
_atom_site_disorder_group
O O2 0.81925(19) 0.65340(18) 0.49949(16) 0.0341(4) Uani d 1 . .
C C21A 0.8125(12) 0.5799(9) 0.4168(8) 0.038(2) Uani d 0.614(13) A 1
H H21A 0.749241 0.643824 0.360433 0.046 Uiso calc 0.614(13) A 1
H H21B 0.915504 0.555336 0.361139 0.046 Uiso calc 0.614(13) A 1
C C22A 0.7441(8) 0.4455(7) 0.5083(5) 0.0456(18) Uani d 0.614(13) A 1
H H22A 0.745785 0.386210 0.459705 0.068 Uiso calc 0.614(13) A 1
H H22B 0.638963 0.472092 0.556694 0.068 Uiso calc 0.614(13) A 1
H H22C 0.802158 0.388792 0.569318 0.068 Uiso calc 0.614(13) A 1
C C21B 0.8263(18) 0.5421(17) 0.4452(17) 0.046(4) Uani d 0.386(13) A 2
H H21C 0.874911 0.578575 0.349805 0.056 Uiso calc 0.386(13) A 2
H H21D 0.888905 0.450743 0.482802 0.056 Uiso calc 0.386(13) A 2
C C22B 0.6726(12) 0.5108(11) 0.4749(10) 0.052(3) Uani d 0.386(13) A 2
H H22E 0.679401 0.435875 0.439681 0.078 Uiso calc 0.386(13) A 2
H H22F 0.611691 0.600628 0.435319 0.078 Uiso calc 0.386(13) A 2
H H22G 0.624471 0.474962 0.569346 0.078 Uiso calc 0.386(13) A 2
S S1 0.71009(5) 0.44044(5) 0.85469(5) 0.0251(2) Uani d 1 . .
P P1 0.80758(6) 0.82491(6) 0.43848(5) 0.0266(2) Uani d 1 . .
O O3 0.96784(17) 0.85037(19) 0.33184(15) 0.0354(4) Uani d 1 . .
O O1 1.04350(16) 0.82467(17) 0.60324(15) 0.0307(4) Uani d 1 . .
O O4 0.67918(18) 0.9035(2) 0.38820(16) 0.0354(4) Uani d 1 . .
N N1 0.62591(19) 0.71244(18) 0.74315(16) 0.0216(4) Uani d 1 . .
N N2 0.88572(19) 0.6535(2) 0.73848(17) 0.0249(4) Uani d 1 . .
C C2 0.6406(2) 0.8699(2) 0.6706(2) 0.0221(4) Uani d 1 . .
H H2 0.563554 0.914590 0.623145 0.026 Uiso calc 1 . .
C C3 0.4988(2) 0.6432(2) 0.77999(19) 0.0221(4) Uani d 1 . .
C C1 0.8007(2) 0.8747(2) 0.5708(2) 0.0232(4) Uani d 1 . .
H H1 0.821173 0.978773 0.532883 0.028 Uiso calc 1 . .
C C9 0.7492(2) 0.6204(2) 0.77049(19) 0.0220(4) Uani d 1 . .
C C4 0.3606(2) 0.7071(2) 0.7571(2) 0.0245(4) Uani d 1 . .
H H4 0.342393 0.809319 0.711720 0.029 Uiso calc 1 . .
C C5 0.2497(2) 0.6174(2) 0.8024(2) 0.0262(5) Uani d 1 . .
H H5 0.154463 0.659825 0.787797 0.031 Uiso calc 1 . .
C C24 0.6142(2) 0.9507(2) 0.7640(2) 0.0254(5) Uani d 1 . .
H H24 0.690428 0.904223 0.812131 0.030 Uiso calc 1 . .
C C10 0.9200(2) 0.7830(2) 0.6388(2) 0.0243(5) Uani d 1 . .
C C6 0.2738(2) 0.4666(2) 0.8689(2) 0.0256(5) Uani d 1 . .
C C8 0.5256(2) 0.4927(2) 0.8445(2) 0.0231(4) Uani d 1 . .
C C7 0.4130(2) 0.4035(2) 0.8896(2) 0.0245(4) Uani d 1 . .
H H7 0.431645 0.301067 0.933926 0.029 Uiso calc 1 . .
C C26 0.4555(2) 0.9407(2) 0.8627(2) 0.0265(5) Uani d 1 . .
H H26A 0.379613 0.992857 0.817445 0.040 Uiso calc 1 . .
H H26B 0.445254 0.985378 0.925456 0.040 Uiso calc 1 . .
H H26C 0.439759 0.837546 0.908709 0.040 Uiso calc 1 . .
C C31 0.9868(3) 0.9814(3) 0.2162(2) 0.0332(5) Uani d 1 . .
H H31A 1.012657 1.059338 0.232184 0.040 Uiso calc 1 . .
H H31B 0.891546 1.018221 0.193032 0.040 Uiso calc 1 . .
C C25 0.6362(3) 1.1120(3) 0.6869(2) 0.0330(5) Uani d 1 . .
H H25A 0.743580 1.118905 0.636806 0.049 Uiso calc 1 . .
H H25B 0.603876 1.165980 0.747086 0.049 Uiso calc 1 . .
H H25C 0.575235 1.154410 0.627303 0.049 Uiso calc 1 . .
C C32 1.1119(3) 0.9411(3) 0.1086(2) 0.0386(6) Uani d 1 . .
H H32A 1.130507 1.028589 0.030145 0.058 Uiso calc 1 . .
H H32B 1.083035 0.867402 0.090844 0.058 Uiso calc 1 . .
H H32C 1.204467 0.900938 0.134132 0.058 Uiso calc 1 . .
C C61 0.1499(3) 0.3724(3) 0.9188(2) 0.0326(5) Uani d 1 . .
H H61A 0.069036 0.427771 0.879902 0.049 Uiso calc 1 . .
H H61B 0.108379 0.344307 1.013667 0.049 Uiso calc 1 . .
H H61C 0.192056 0.283986 0.895234 0.049 Uiso calc 1 . .

loop_
_atom_site_aniso_label
_atom_site_aniso_U_11
_atom_site_aniso_U_22
_atom_site_aniso_U_33
_atom_site_aniso_U_12
_atom_site_aniso_U_13
_atom_site_aniso_U_23
O2 0.0387(10) 0.0351(9) 0.0294(9) -0.0025(7) -0.0061(7) -0.0175(7)
C21A 0.057(4) 0.031(3) 0.028(3) -0.003(3) -0.010(2) -0.015(3)
C22A 0.064(4) 0.041(3) 0.039(3) -0.016(3) -0.013(2) -0.019(2)
C21B 0.056(5) 0.050(8) 0.041(8) 0.008(5) -0.016(5) -0.031(7)
C22B 0.069(6) 0.041(5) 0.058(5) -0.006(4) -0.028(4) -0.021(4)
S1 0.0200(3) 0.0230(3) 0.0276(3) 0.0021(2) -0.0077(2) -0.0070(2)
P1 0.0187(3) 0.0346(4) 0.0221(3) 0.0017(2) -0.0042(2) -0.0107(3)
O3 0.0211(8) 0.0465(10) 0.0248(8) 0.0036(7) -0.0027(6) -0.0082(7)
O1 0.0169(7) 0.0355(9) 0.0354(9) -0.0041(6) -0.0068(6) -0.0090(7)
O4 0.0218(8) 0.0525(10) 0.0311(9) 0.0042(7) -0.0106(7) -0.0171(8)
N1 0.0160(8) 0.0223(9) 0.0227(9) 0.0004(7) -0.0038(7) -0.0081(7)
N2 0.0165(8) 0.0293(9) 0.0261(9) 0.0017(7) -0.0058(7) -0.0106(7)
C2 0.0165(10) 0.0221(10) 0.0247(10) 0.0002(7) -0.0047(8) -0.0086(8)
C3 0.0172(9) 0.0260(10) 0.0215(10) -0.0020(8) -0.0029(7) -0.0099(8)
C1 0.0160(10) 0.0251(10) 0.0247(10) -0.0011(8) -0.0045(8) -0.0078(8)
C9 0.0178(10) 0.0252(10) 0.0208(10) 0.0027(8) -0.0053(8) -0.0098(8)
C4 0.0206(10) 0.0247(10) 0.0257(10) -0.0008(8) -0.0071(8) -0.0077(8)
C5 0.0186(10) 0.0322(11) 0.0270(11) -0.0011(8) -0.0068(8) -0.0111(9)
C24 0.0181(10) 0.0288(11) 0.0297(11) 0.0002(8) -0.0063(8) -0.0136(9)
C10 0.0158(10) 0.0284(10) 0.0270(11) 0.0019(8) -0.0044(8) -0.0131(9)
C6 0.0240(10) 0.0286(11) 0.0252(11) -0.0048(8) -0.0062(8) -0.0108(8)
C8 0.0202(10) 0.0243(10) 0.0230(10) 0.0013(8) -0.0061(8) -0.0096(8)
C7 0.0244(10) 0.0230(10) 0.0240(10) -0.0034(8) -0.0062(8) -0.0073(8)
C26 0.0206(10) 0.0322(11) 0.0273(11) 0.0004(8) -0.0063(8) -0.0143(9)
C31 0.0318(12) 0.0325(12) 0.0285(12) -0.0013(9) -0.0033(9) -0.0115(9)
C25 0.0281(12) 0.0296(12) 0.0410(13) -0.0033(9) -0.0047(10) -0.0180(10)
C32 0.0333(13) 0.0401(13) 0.0301(12) 0.0013(10) -0.0022(10) -0.0114(10)
C61 0.0285(12) 0.0338(12) 0.0357(13) -0.0095(9) -0.0097(10) -0.0090(10)

loop_
_atom_type_symbol
_atom_type_description
_atom_type_scat_dispersion_real
_atom_type_scat_dispersion_imag
_atom_type_scat_source
C C 0.0181 0.0091 'International Tables Vol C Tables 4.2.6.8 and 6.1.1.4'
H H 0.0000 0.0000 'International Tables Vol C Tables 4.2.6.8 and 6.1.1.4'
N N 0.0311 0.0180 'International Tables Vol C Tables 4.2.6.8 and 6.1.1.4'
O O 0.0492 0.0322 'International Tables Vol C Tables 4.2.6.8 and 6.1.1.4'
P P 0.2955 0.4335 'International Tables Vol C Tables 4.2.6.8 and 6.1.1.4'
S S 0.3331 0.5567 'International Tables Vol C Tables 4.2.6.8 and 6.1.1.4'

loop_
_geom_angle_atom_site_label_1
_geom_angle_atom_site_label_2
_geom_angle_atom_site_label_3
_geom_angle
C21A O2 P1 115.3(4)
C21B O2 P1 131.3(7)
C22A C21A O2 105.3(6)
C22A C21A H21A 110.7
O2 C21A H21A 110.7
C22A C21A H21B 110.7
O2 C21A H21B 110.7
H21A C21A H21B 108.8
C21A C22A H22A 109.5
C21A C22A H22B 109.5
H22A C22A H22B 109.5
C21A C22A H22C 109.5
H22A C22A H22C 109.5
H22B C22A H22C 109.5
C22B C21B O2 110.5(10)
C22B C21B H21C 109.5
O2 C21B H21C 109.5
C22B C21B H21D 109.5
O2 C21B H21D 109.5
H21C C21B H21D 108.1
C21B C22B H22E 109.5
C21B C22B H22F 109.5
H22E C22B H22F 109.5
C21B C22B H22G 109.5
H22E C22B H22G 109.5
H22F C22B H22G 109.5
C9 S1 C8 90.98(10)
O4 P1 O2 117.09(10)
O4 P1 O3 113.67(9)
O2 P1 O3 102.87(9)
O4 P1 C1 111.61(10)
O2 P1 C1 102.45(9)
O3 P1 C1 108.10(10)
C31 O3 P1 121.17(14)
C9 N1 C3 114.59(17)
C9 N1 C2 118.28(17)
C3 N1 C2 126.95(16)
C9 N2 C10 116.44(17)
N1 C2 C24 110.70(16)
N1 C2 C1 105.68(15)
C24 C2 C1 113.08(17)
N1 C2 H2 109.1
C24 C2 H2 109.1
C1 C2 H2 109.1
C4 C3 C8 120.57(19)
C4 C3 N1 127.69(19)
C8 C3 N1 111.73(18)
C10 C1 C2 110.37(16)
C10 C1 P1 114.24(14)
C2 C1 P1 110.61(14)
C10 C1 H1 107.1
C2 C1 H1 107.1
P1 C1 H1 107.1
N2 C9 N1 127.49(19)
N2 C9 S1 121.03(15)
N1 C9 S1 111.46(15)
C3 C4 C5 118.11(19)
C3 C4 H4 120.9
C5 C4 H4 120.9
C4 C5 C6 122.10(19)
C4 C5 H5 118.9
C6 C5 H5 118.9
C26 C24 C25 109.65(17)
C26 C24 C2 111.37(17)
C25 C24 C2 110.02(18)
C26 C24 H24 108.6
C25 C24 H24 108.6
C2 C24 H24 108.6
O1 C10 N2 121.32(19)
O1 C10 C1 120.34(19)
N2 C10 C1 118.33(17)
C7 C6 C5 119.32(19)
C7 C6 C61 119.89(19)
C5 C6 C61 120.80(19)
C3 C8 C7 120.78(19)
C3 C8 S1 111.11(15)
C7 C8 S1 128.10(16)
C6 C7 C8 119.11(19)
C6 C7 H7 120.4
C8 C7 H7 120.4
C24 C26 H26A 109.5
C24 C26 H26B 109.5
H26A C26 H26B 109.5
C24 C26 H26C 109.5
H26A C26 H26C 109.5
H26B C26 H26C 109.5
O3 C31 C32 107.61(19)
O3 C31 H31A 110.2
C32 C31 H31A 110.2
O3 C31 H31B 110.2
C32 C31 H31B 110.2
H31A C31 H31B 108.5
C24 C25 H25A 109.5
C24 C25 H25B 109.5
H25A C25 H25B 109.5
C24 C25 H25C 109.5
H25A C25 H25C 109.5
H25B C25 H25C 109.5
C31 C32 H32A 109.5
C31 C32 H32B 109.5
H32A C32 H32B 109.5
C31 C32 H32C 109.5
H32A C32 H32C 109.5
H32B C32 H32C 109.5
C6 C61 H61A 109.5
C6 C61 H61B 109.5
H61A C61 H61B 109.5
C6 C61 H61C 109.5
H61A C61 H61C 109.5
H61B C61 H61C 109.5

loop_
_geom_bond_atom_site_label_1
_geom_bond_atom_site_label_2
_geom_bond_distance
O2 C21A 1.479(8)
O2 C21B 1.482(12)
O2 P1 1.5688(17)
C21A C22A 1.476(8)
C21A H21A 0.9900
C21A H21B 0.9900
C22A H22A 0.9800
C22A H22B 0.9800
C22A H22C 0.9800
C21B C22B 1.476(13)
C21B H21C 0.9900
C21B H21D 0.9900
C22B H22E 0.9800
C22B H22F 0.9800
C22B H22G 0.9800
S1 C9 1.740(2)
S1 C8 1.748(2)
P1 O4 1.4697(16)
P1 O3 1.5804(16)
P1 C1 1.807(2)
O3 C31 1.453(3)
O1 C10 1.228(3)
N1 C9 1.352(3)
N1 C3 1.407(3)
N1 C2 1.480(3)
N2 C9 1.317(3)
N2 C10 1.372(3)
C2 C24 1.541(3)
C2 C1 1.541(3)
C2 H2 1.0000
C3 C4 1.389(3)
C3 C8 1.394(3)
C1 C10 1.533(3)
C1 H1 1.0000
C4 C5 1.390(3)
C4 H4 0.9500
C5 C6 1.398(3)
C5 H5 0.9500
C24 C26 1.526(3)
C24 C25 1.532(3)
C24 H24 1.0000
C6 C7 1.388(3)
C6 C61 1.512(3)
C8 C7 1.399(3)
C7 H7 0.9500
C26 H26A 0.9800
C26 H26B 0.9800
C26 H26C 0.9800
C31 C32 1.493(3)
C31 H31A 0.9900
C31 H31B 0.9900
C25 H25A 0.9800
C25 H25B 0.9800
C25 H25C 0.9800
C32 H32A 0.9800
C32 H32B 0.9800
C32 H32C 0.9800
C61 H61A 0.9800
C61 H61B 0.9800
C61 H61C 0.9800

loop_
_geom_torsion_atom_site_label_1
_geom_torsion_atom_site_label_2
_geom_torsion_atom_site_label_3
_geom_torsion_atom_site_label_4
_geom_torsion
P1 O2 C21A C22A -150.4(6)
P1 O2 C21B C22B -91.5(14)
C21A O2 P1 O4 52.1(5)
C21B O2 P1 O4 56.3(8)
C21A O2 P1 O3 -73.3(5)
C21B O2 P1 O3 -69.1(8)
C21A O2 P1 C1 174.5(5)
C21B O2 P1 C1 178.8(8)
O4 P1 O3 C31 24.8(2)
O2 P1 O3 C31 152.35(18)
C1 P1 O3 C31 -99.75(18)
C9 N1 C2 C24 -85.6(2)
C3 N1 C2 C24 99.6(2)
C9 N1 C2 C1 37.2(2)
C3 N1 C2 C1 -137.62(19)
C9 N1 C3 C4 -175.4(2)
C2 N1 C3 C4 -0.4(3)
C9 N1 C3 C8 3.4(2)
C2 N1 C3 C8 178.42(18)
N1 C2 C1 C10 -52.7(2)
C24 C2 C1 C10 68.6(2)
N1 C2 C1 P1 74.73(17)
C24 C2 C1 P1 -164.02(14)
O4 P1 C1 C10 172.81(14)
O2 P1 C1 C10 46.72(17)
O3 P1 C1 C10 -61.47(17)
O4 P1 C1 C2 47.56(17)
O2 P1 C1 C2 -78.54(15)
O3 P1 C1 C2 173.28(13)
C10 N2 C9 N1 -19.3(3)
C10 N2 C9 S1 159.17(15)
C3 N1 C9 N2 174.55(19)
C2 N1 C9 N2 -0.9(3)
C3 N1 C9 S1 -4.0(2)
C2 N1 C9 S1 -179.46(13)
C8 S1 C9 N2 -175.96(18)
C8 S1 C9 N1 2.70(16)
C8 C3 C4 C5 1.2(3)
N1 C3 C4 C5 179.97(19)
C3 C4 C5 C6 -0.3(3)
N1 C2 C24 C26 -60.5(2)
C1 C2 C24 C26 -178.90(16)
N1 C2 C24 C25 177.67(16)
C1 C2 C24 C25 59.3(2)
C9 N2 C10 O1 178.75(19)
C9 N2 C10 C1 -2.0(3)
C2 C1 C10 O1 -142.2(2)
P1 C1 C10 O1 92.5(2)
C2 C1 C10 N2 38.6(2)
P1 C1 C10 N2 -86.8(2)
C4 C5 C6 C7 -0.6(3)
C4 C5 C6 C61 179.0(2)
C4 C3 C8 C7 -1.2(3)
N1 C3 C8 C7 179.82(18)
C4 C3 C8 S1 177.69(16)
N1 C3 C8 S1 -1.2(2)
C9 S1 C8 C3 -0.79(16)
C9 S1 C8 C7 178.1(2)
C5 C6 C7 C8 0.6(3)
C61 C6 C7 C8 -179.03(19)
C3 C8 C7 C6 0.3(3)
S1 C8 C7 C6 -178.41(16)
P1 O3 C31 C32 -149.12(18)

_cod_database_fobs_code 2021181
